data_4340321
loop_
_publ_author_name
'He, Yuan-Chun'
'Yang, Jin'
'Liu, Ying-Ying'
'Ma, Jian-Fang'

_publ_section_title
;
 Series of solvent-induced single-crystal to single-crystal
 transformations with different sizes of solvent molecules.
;
_journal_issue 14
_journal_name_full 'Inorganic chemistry'
_journal_page_first 7527
_journal_page_last 7533
_journal_paper_doi 10.1021/ic5008457
_journal_volume 53
_journal_year 2014
_chemical_formula_moiety 'C40 H50 Cu3 N28 O3'
_chemical_formula_sum 'C40 H50 Cu3 N28 O3'
_chemical_formula_weight 1161.70
_chemical_name_systematic
;
 ?
;
_space_group_IT_number 14
_symmetry_cell_setting monoclinic
_symmetry_space_group_name_Hall '-P 2yn'
_symmetry_space_group_name_H-M 'P 1 21/n 1'
_atom_sites_solution_hydrogens geom
_atom_sites_solution_primary direct
_atom_sites_solution_secondary difmap
_audit_creation_method SHELXL-97
_cell_angle_alpha 90.00
_cell_angle_beta 92.847(7)
_cell_angle_gamma 90.00
_cell_formula_units_Z 2
_cell_length_a 12.8250(8)
_cell_length_b 14.9030(12)
_cell_length_c 15.9630(12)
_cell_measurement_reflns_used 2754
_cell_measurement_temperature 293(2)
_cell_measurement_theta_max 29.1651
_cell_measurement_theta_min 2.8920
_cell_volume 3047.3(4)
_computing_cell_refinement CrysAlis
_computing_data_collection 'CrysAlis (Oxford Diffraction, 2006)'
_computing_data_reduction CrysAlis
_computing_structure_refinement 'SHELXL-97 (Sheldrick, 2008)'
_computing_structure_solution 'SHELXL-97 (Sheldrick, 2008)'
_diffrn_ambient_temperature 293(2)
_diffrn_detector_area_resol_mean 10.0
_diffrn_measured_fraction_theta_full 0.984
_diffrn_measured_fraction_theta_max 0.984
_diffrn_measurement_device_type 'Oxford Diffraction Gemini R Ultra'
_diffrn_measurement_method '\w scan'
_diffrn_radiation_monochromator graphite
_diffrn_radiation_source 'fine-focus sealed tube'
_diffrn_radiation_type MoK\a
_diffrn_radiation_wavelength 0.71069
_diffrn_reflns_av_R_equivalents 0.0645
_diffrn_reflns_av_sigmaI/netI 0.1108
_diffrn_reflns_limit_h_max 10
_diffrn_reflns_limit_h_min -15
_diffrn_reflns_limit_k_max 17
_diffrn_reflns_limit_k_min -17
_diffrn_reflns_limit_l_max 19
_diffrn_reflns_limit_l_min -17
_diffrn_reflns_number 10839
_diffrn_reflns_theta_full 25.00
_diffrn_reflns_theta_max 25.02
_diffrn_reflns_theta_min 2.90
_exptl_absorpt_coefficient_mu 1.095
_exptl_absorpt_correction_T_max 0.8108
_exptl_absorpt_correction_T_min 0.7715
_exptl_absorpt_correction_type multi-scan
_exptl_absorpt_process_details
;
CrysAlis (Oxford Diffraction, 2006) 
;
_exptl_crystal_colour green
_exptl_crystal_density_diffrn 1.266
_exptl_crystal_density_method 'not measured'
_exptl_crystal_description block
_exptl_crystal_F_000 1194
_exptl_crystal_size_max 0.25
_exptl_crystal_size_mid 0.23
_exptl_crystal_size_min 0.20
_refine_diff_density_max 0.844
_refine_diff_density_min -0.887
_refine_diff_density_rms 0.131
_refine_ls_extinction_method none
_refine_ls_goodness_of_fit_ref 1.082
_refine_ls_hydrogen_treatment mixed
_refine_ls_matrix_type full
_refine_ls_number_parameters 340
_refine_ls_number_reflns 5295
_refine_ls_number_restraints 30
_refine_ls_restrained_S_all 1.087
_refine_ls_R_factor_all 0.1428
_refine_ls_R_factor_gt 0.0885
_refine_ls_shift/su_max 0.004
_refine_ls_shift/su_mean 0.000
_refine_ls_structure_factor_coef Fsqd
_refine_ls_weighting_details 'calc w=1/[\s^2^(Fo^2^)+(0.1053P)^2^+8.0115P] where P=(Fo^2^+2Fc^2^)/3'
_refine_ls_weighting_scheme calc
_refine_ls_wR_factor_gt 0.2057
_refine_ls_wR_factor_ref 0.2451
_reflns_number_gt 3363
_reflns_number_total 5295
_reflns_threshold_expression >2\s(I)
_cod_data_source_file ic5008457_si_002.cif
_cod_data_source_block Compound-(1c)
_cod_depositor_comments 'Adding full bibliography for 4340318--4340326.cif.'
_cod_original_sg_symbol_H-M 'P 21/n'
_cod_database_code 4340321

loop_
_symmetry_equiv_pos_as_xyz
'x, y, z'
'-x+1/2, y+1/2, -z+1/2'
'-x, -y, -z'
'x-1/2, -y-1/2, z-1/2'

loop_
_atom_site_label
_atom_site_type_symbol
_atom_site_fract_x
_atom_site_fract_y
_atom_site_fract_z
_atom_site_U_iso_or_equiv
_atom_site_adp_type
_atom_site_occupancy
_atom_site_symmetry_multiplicity
_atom_site_calc_flag
_atom_site_refinement_flags
Cu1 Cu 0.0000 0.0000 0.0000 0.0275(4) Uani 1 2 d S
Cu2 Cu -0.02877(7) 0.19670(6) 0.10749(6) 0.0349(3) Uani 1 1 d .
C1 C -0.4010(8) 0.3148(6) -0.2351(6) 0.060(3) Uani 1 1 d .
H1 H -0.4272 0.3729 -0.2338 0.072 Uiso 1 1 calc R
C2 C -0.3325(7) 0.2866(6) -0.1710(6) 0.057(3) Uani 1 1 d .
H2 H -0.3148 0.3251 -0.1267 0.069 Uiso 1 1 calc R
C3 C -0.2905(6) 0.2022(5) -0.1723(5) 0.0381(19) Uani 1 1 d .
C4 C -0.3200(7) 0.1475(6) -0.2393(6) 0.057(3) Uani 1 1 d .
H4 H -0.2938 0.0895 -0.2429 0.068 Uiso 1 1 calc R
C5 C -0.3886(7) 0.1802(6) -0.3000(6) 0.055(3) Uani 1 1 d .
H5 H -0.4069 0.1431 -0.3453 0.066 Uiso 1 1 calc R
C6 C -0.2170(6) 0.1702(5) -0.1057(5) 0.0357(18) Uani 1 1 d .
C7 C 0.3225(7) 0.2527(6) -0.2687(5) 0.049(2) Uani 1 1 d .
H7 H 0.3456 0.3066 -0.2451 0.058 Uiso 1 1 calc R
C8 C 0.2560(7) 0.2013(6) -0.2251(5) 0.049(2) Uani 1 1 d .
H8 H 0.2343 0.2206 -0.1734 0.059 Uiso 1 1 calc R
C9 C 0.2210(6) 0.1207(5) -0.2578(5) 0.0393(19) Uani 1 1 d .
C10 C 0.2539(6) 0.0967(6) -0.3359(5) 0.047(2) Uani 1 1 d .
H10 H 0.2312 0.0435 -0.3612 0.057 Uiso 1 1 calc R
C11 C 0.3212(7) 0.1531(6) -0.3757(5) 0.050(2) Uani 1 1 d .
H11 H 0.3432 0.1365 -0.4281 0.060 Uiso 1 1 calc R
C12 C 0.1555(6) 0.0603(6) -0.2099(5) 0.0387(18) Uani 1 1 d .
C13 C 0.0274(8) 0.3094(7) -0.0572(7) 0.063(3) Uani 1 1 d .
H13 H 0.0512 0.2507 -0.0614 0.076 Uiso 1 1 calc R
C14 C -0.0460(16) 0.4419(12) -0.1240(11) 0.159(8) Uani 1 1 d .
H14A H -0.0631 0.4628 -0.1799 0.239 Uiso 1 1 calc R
H14B H 0.0045 0.4815 -0.0972 0.239 Uiso 1 1 calc R
H14C H -0.1079 0.4410 -0.0925 0.239 Uiso 1 1 calc R
C15 C -0.0108(13) 0.3015(11) -0.2085(8) 0.119(5) Uani 1 1 d .
H15A H -0.0327 0.3424 -0.2523 0.179 Uiso 1 1 calc R
H15B H -0.0613 0.2542 -0.2051 0.179 Uiso 1 1 calc R
H15C H 0.0558 0.2763 -0.2204 0.179 Uiso 1 1 calc R
C16 C 0.055(2) 0.373(2) -0.4742(17) 0.212(5) Uani 1 1 d U
C17 C 0.128(2) 0.406(2) -0.4008(16) 0.211(5) Uani 1 1 d U
C18 C 0.080(2) 0.483(2) -0.3496(19) 0.211(5) Uani 1 1 d U
C19 C 0.059(2) 0.555(2) -0.3969(17) 0.211(5) Uani 1 1 d U
C20 C -0.014(2) 0.544(2) -0.4700(17) 0.211(5) Uani 1 1 d U
N1 N -0.4307(5) 0.2614(4) -0.2985(4) 0.0367(15) Uani 1 1 d .
N2 N -0.1895(5) 0.2184(4) -0.0373(4) 0.0398(16) Uani 1 1 d .
N3 N -0.1208(4) 0.1660(4) 0.0044(4) 0.0311(14) Uani 1 1 d .
N4 N -0.1074(4) 0.0914(4) -0.0384(4) 0.0308(14) Uani 1 1 d .
N5 N -0.1673(5) 0.0927(4) -0.1078(4) 0.0369(15) Uani 1 1 d .
N6 N 0.3559(5) 0.2298(4) -0.3428(4) 0.0393(16) Uani 1 1 d .
N7 N 0.1176(5) 0.0845(4) -0.1368(4) 0.0360(15) Uani 1 1 d .
N8 N 0.0697(4) 0.0122(4) -0.1116(4) 0.0318(14) Uani 1 1 d .
N9 N 0.0792(5) -0.0546(4) -0.1665(4) 0.0366(15) Uani 1 1 d .
N10 N 0.1344(5) -0.0247(4) -0.2295(4) 0.0403(16) Uani 1 1 d .
N11 N 0.0843(5) 0.1260(4) 0.0576(4) 0.0361(15) Uani 1 1 d .
N12 N 0.1700(6) 0.1377(6) 0.0710(8) 0.094(4) Uani 1 1 d .
N13 N 0.2558(13) 0.1457(12) 0.0862(12) 0.166(6) Uani 1 1 d U
N14 N -0.0019(8) 0.3501(6) -0.1275(6) 0.077(3) Uani 1 1 d .
O1 O 0.0262(6) 0.3409(5) 0.0122(4) 0.078(2) Uani 1 1 d .
O1W O -0.122(2) 0.1074(15) -0.448(2) 0.209(16) Uani 0.50 1 d P

loop_
_atom_site_aniso_label
_atom_site_aniso_U_11
_atom_site_aniso_U_22
_atom_site_aniso_U_33
_atom_site_aniso_U_23
_atom_site_aniso_U_13
_atom_site_aniso_U_12
Cu1 0.0236(7) 0.0295(7) 0.0290(7) 0.0026(5) -0.0045(5) 0.0034(5)
Cu2 0.0268(5) 0.0430(6) 0.0337(5) -0.0106(4) -0.0107(4) 0.0067(4)
C1 0.075(7) 0.043(5) 0.058(6) -0.004(5) -0.032(5) 0.021(5)
C2 0.054(6) 0.055(5) 0.058(6) -0.016(5) -0.033(5) 0.015(4)
C3 0.032(4) 0.044(4) 0.036(4) -0.006(4) -0.013(3) 0.012(4)
C4 0.069(6) 0.034(4) 0.063(6) 0.002(4) -0.036(5) 0.012(4)
C5 0.071(6) 0.044(5) 0.048(5) -0.005(4) -0.035(5) 0.011(4)
C6 0.032(4) 0.045(5) 0.028(4) -0.002(4) -0.012(3) 0.005(3)
C7 0.055(6) 0.044(5) 0.047(5) -0.007(4) 0.013(4) -0.015(4)
C8 0.057(6) 0.049(5) 0.042(5) -0.006(4) 0.012(4) -0.016(4)
C9 0.035(4) 0.043(5) 0.039(4) 0.004(4) 0.003(3) -0.006(4)
C10 0.053(5) 0.046(5) 0.044(5) -0.008(4) 0.008(4) -0.022(4)
C11 0.049(5) 0.060(6) 0.041(5) -0.002(4) 0.003(4) -0.017(4)
C12 0.029(4) 0.049(5) 0.038(4) 0.005(4) -0.002(3) -0.009(4)
C13 0.056(6) 0.072(7) 0.062(7) 0.013(6) 0.005(5) 0.013(5)
C14 0.22(2) 0.117(13) 0.145(15) 0.022(12) 0.032(14) 0.081(14)
C15 0.150(14) 0.148(14) 0.061(8) 0.005(8) 0.012(9) 0.029(11)
C16 0.197(11) 0.252(16) 0.182(14) 0.005(10) -0.030(9) -0.026(11)
C17 0.197(11) 0.252(16) 0.181(13) 0.005(10) -0.030(9) -0.026(11)
C18 0.198(11) 0.252(16) 0.180(13) 0.005(10) -0.031(9) -0.027(11)
C19 0.198(11) 0.252(16) 0.180(14) 0.005(10) -0.032(9) -0.027(11)
C20 0.199(11) 0.252(16) 0.179(14) 0.005(10) -0.033(9) -0.027(12)
N1 0.033(3) 0.040(4) 0.036(4) 0.012(3) -0.018(3) -0.005(3)
N2 0.036(4) 0.045(4) 0.037(4) -0.002(3) -0.014(3) 0.014(3)
N3 0.027(3) 0.030(3) 0.036(3) -0.011(3) -0.008(3) 0.015(3)
N4 0.022(3) 0.039(3) 0.030(3) -0.008(3) -0.013(2) 0.002(3)
N5 0.039(4) 0.038(4) 0.032(3) -0.005(3) -0.014(3) 0.009(3)
N6 0.028(3) 0.051(4) 0.038(4) 0.015(3) -0.008(3) -0.007(3)
N7 0.036(4) 0.034(4) 0.037(4) 0.000(3) 0.005(3) -0.006(3)
N8 0.030(3) 0.037(3) 0.028(3) 0.004(3) -0.002(3) -0.004(3)
N9 0.037(4) 0.038(4) 0.036(4) -0.007(3) 0.006(3) 0.002(3)
N10 0.040(4) 0.040(4) 0.041(4) -0.003(3) 0.007(3) -0.010(3)
N11 0.032(4) 0.037(4) 0.038(4) -0.007(3) -0.007(3) 0.003(3)
N12 0.018(4) 0.088(7) 0.176(11) -0.064(7) -0.001(5) -0.003(4)
N13 0.112(8) 0.176(9) 0.208(10) -0.060(8) 0.004(8) -0.008(7)
N14 0.105(7) 0.063(6) 0.063(6) 0.004(5) 0.014(5) 0.006(5)
O1 0.085(5) 0.099(6) 0.048(4) -0.018(4) -0.006(4) -0.004(4)
O1W 0.21(3) 0.082(14) 0.35(4) -0.07(2) 0.14(3) -0.009(16)

loop_
_atom_type_symbol
_atom_type_description
_atom_type_scat_dispersion_real
_atom_type_scat_dispersion_imag
_atom_type_scat_source
C C 0.0033 0.0016 'International Tables Vol C Tables 4.2.6.8 and 6.1.1.4'
H H 0.0000 0.0000 'International Tables Vol C Tables 4.2.6.8 and 6.1.1.4'
N N 0.0061 0.0033 'International Tables Vol C Tables 4.2.6.8 and 6.1.1.4'
O O 0.0106 0.0060 'International Tables Vol C Tables 4.2.6.8 and 6.1.1.4'
Cu Cu 0.3201 1.2651 'International Tables Vol C Tables 4.2.6.8 and 6.1.1.4'

loop_
_geom_angle_atom_site_label_1
_geom_angle_atom_site_label_2
_geom_angle_atom_site_label_3
_geom_angle
_geom_angle_site_symmetry_1
_geom_angle_site_symmetry_3
N4 Cu1 N4 180.0(4) . 3
N4 Cu1 N8 89.8(2) . .
N4 Cu1 N8 90.2(2) 3 .
N4 Cu1 N8 90.2(2) . 3
N4 Cu1 N8 89.8(2) 3 3
N8 Cu1 N8 180.0(3) . 3
N4 Cu1 N11 82.7(2) . .
N4 Cu1 N11 97.3(2) 3 .
N8 Cu1 N11 93.3(2) . .
N8 Cu1 N11 86.7(2) 3 .
N4 Cu1 N11 97.3(2) . 3
N4 Cu1 N11 82.7(2) 3 3
N8 Cu1 N11 86.7(2) . 3
N8 Cu1 N11 93.3(2) 3 3
N11 Cu1 N11 180.0(3) . 3
N11 Cu2 N1 91.2(2) . 4_666
N11 Cu2 N3 87.8(2) . .
N1 Cu2 N3 173.3(3) 4_666 .
N11 Cu2 N6 179.2(3) . 4_566
N1 Cu2 N6 89.0(2) 4_666 4_566
N3 Cu2 N6 91.9(2) . 4_566
N11 Cu2 N9 84.6(2) . 3
N1 Cu2 N9 98.7(2) 4_666 3
N3 Cu2 N9 87.8(2) . 3
N6 Cu2 N9 96.1(2) 4_566 3
N1 C1 C2 122.0(8) . .
N1 C1 H1 119.0 . .
C2 C1 H1 119.0 . .
C3 C2 C1 120.3(8) . .
C3 C2 H2 119.8 . .
C1 C2 H2 119.8 . .
C2 C3 C4 117.4(7) . .
C2 C3 C6 121.8(7) . .
C4 C3 C6 120.8(7) . .
C5 C4 C3 118.8(8) . .
C5 C4 H4 120.6 . .
C3 C4 H4 120.6 . .
N1 C5 C4 124.1(8) . .
N1 C5 H5 117.9 . .
C4 C5 H5 117.9 . .
N5 C6 N2 112.4(6) . .
N5 C6 C3 124.1(6) . .
N2 C6 C3 123.5(7) . .
N6 C7 C8 123.4(8) . .
N6 C7 H7 118.3 . .
C8 C7 H7 118.3 . .
C7 C8 C9 119.8(8) . .
C7 C8 H8 120.1 . .
C9 C8 H8 120.1 . .
C8 C9 C10 117.3(7) . .
C8 C9 C12 121.4(7) . .
C10 C9 C12 121.2(7) . .
C9 C10 C11 118.9(8) . .
C9 C10 H10 120.6 . .
C11 C10 H10 120.6 . .
N6 C11 C10 123.2(8) . .
N6 C11 H11 118.4 . .
C10 C11 H11 118.4 . .
N10 C12 N7 112.6(7) . .
N10 C12 C9 125.1(7) . .
N7 C12 C9 122.1(7) . .
O1 C13 N14 126.2(10) . .
O1 C13 H13 116.9 . .
N14 C13 H13 116.9 . .
N14 C14 H14A 109.5 . .
N14 C14 H14B 109.5 . .
H14A C14 H14B 109.5 . .
N14 C14 H14C 109.5 . .
H14A C14 H14C 109.5 . .
H14B C14 H14C 109.5 . .
N14 C15 H15A 109.5 . .
N14 C15 H15B 109.5 . .
H15A C15 H15B 109.5 . .
N14 C15 H15C 109.5 . .
H15A C15 H15C 109.5 . .
H15B C15 H15C 109.5 . .
C17 C16 C20 110(2) . 3_564
C16 C17 C18 113(2) . .
C19 C18 C17 112(3) . .
C18 C19 C20 118(3) . .
C19 C20 C20 114(3) . 3_564
C19 C20 C16 122(3) . 3_564
C20 C20 C16 111(3) 3_564 3_564
C5 N1 C1 117.3(7) . .
C5 N1 Cu2 120.7(5) . 4_565
C1 N1 Cu2 121.9(5) . 4_565
N3 N2 C6 103.6(6) . .
N4 N3 N2 109.7(5) . .
N4 N3 Cu2 121.6(4) . .
N2 N3 Cu2 128.1(5) . .
N5 N4 N3 109.7(5) . .
N5 N4 Cu1 128.9(5) . .
N3 N4 Cu1 121.2(4) . .
N4 N5 C6 104.7(6) . .
C7 N6 C11 117.3(7) . .
C7 N6 Cu2 119.0(6) . 4_665
C11 N6 Cu2 123.1(6) . 4_665
N8 N7 C12 104.0(6) . .
N7 N8 N9 110.6(6) . .
N7 N8 Cu1 124.9(5) . .
N9 N8 Cu1 124.3(5) . .
N10 N9 N8 108.3(6) . .
N10 N9 Cu2 138.3(5) . 3
N8 N9 Cu2 111.3(4) . 3
C12 N10 N9 104.5(6) . .
N12 N11 Cu2 124.6(6) . .
N12 N11 Cu1 129.1(6) . .
Cu2 N11 Cu1 104.6(3) . .
N11 N12 N13 176.9(17) . .
C13 N14 C14 119.1(11) . .
C13 N14 C15 121.8(10) . .
C14 N14 C15 118.1(12) . .

loop_
_geom_bond_atom_site_label_1
_geom_bond_atom_site_label_2
_geom_bond_distance
_geom_bond_site_symmetry_2
Cu1 N4 2.011(5) .
Cu1 N4 2.011(5) 3
Cu1 N8 2.041(6) .
Cu1 N8 2.041(6) 3
Cu1 N11 2.332(6) .
Cu1 N11 2.332(6) 3
Cu2 N11 1.991(6) .
Cu2 N1 2.009(5) 4_666
Cu2 N3 2.030(6) .
Cu2 N6 2.033(6) 4_566
Cu2 N9 2.419(6) 3
C1 N1 1.329(10) .
C1 C2 1.380(11) .
C1 H1 0.9300 .
C2 C3 1.370(11) .
C2 H2 0.9300 .
C3 C4 1.382(11) .
C3 C6 1.464(10) .
C4 C5 1.366(11) .
C4 H4 0.9300 .
C5 N1 1.326(10) .
C5 H5 0.9300 .
C6 N5 1.322(9) .
C6 N2 1.340(9) .
C7 N6 1.323(10) .
C7 C8 1.363(11) .
C7 H7 0.9300 .
C8 C9 1.376(11) .
C8 H8 0.9300 .
C9 C10 1.383(11) .
C9 C12 1.470(10) .
C10 C11 1.381(11) .
C10 H10 0.9300 .
C11 N6 1.326(10) .
C11 H11 0.9300 .
C12 N10 1.330(10) .
C12 N7 1.336(9) .
C13 O1 1.204(11) .
C13 N14 1.314(13) .
C13 H13 0.9300 .
C14 N14 1.484(17) .
C14 H14A 0.9600 .
C14 H14B 0.9600 .
C14 H14C 0.9600 .
C15 N14 1.480(15) .
C15 H15A 0.9600 .
C15 H15B 0.9600 .
C15 H15C 0.9600 .
C16 C17 1.54(3) .
C16 C20 1.61(4) 3_564
C17 C18 1.56(4) .
C18 C19 1.33(3) .
C19 C20 1.46(3) .
C20 C20 1.67(6) 3_564
C20 C16 1.61(4) 3_564
N1 Cu2 2.009(5) 4_565
N2 N3 1.330(8) .
N3 N4 1.320(8) .
N4 N5 1.317(7) .
N6 Cu2 2.033(6) 4_665
N7 N8 1.313(8) .
N8 N9 1.335(8) .
N9 N10 1.335(8) .
N9 Cu2 2.419(6) 3
N11 N12 1.124(9) .
N12 N13 1.120(16) .

loop_
_geom_torsion_atom_site_label_1
_geom_torsion_atom_site_label_2
_geom_torsion_atom_site_label_3
_geom_torsion_atom_site_label_4
_geom_torsion
_geom_torsion_site_symmetry_1
_geom_torsion_site_symmetry_4
N1 C1 C2 C3 1.7(16) . .
C1 C2 C3 C4 -0.5(15) . .
C1 C2 C3 C6 179.6(9) . .
C2 C3 C4 C5 0.2(14) . .
C6 C3 C4 C5 -179.9(9) . .
C3 C4 C5 N1 -1.1(16) . .
C2 C3 C6 N5 -173.7(9) . .
C4 C3 C6 N5 6.4(13) . .
C2 C3 C6 N2 3.4(13) . .
C4 C3 C6 N2 -176.5(8) . .
N6 C7 C8 C9 0.6(14) . .
C7 C8 C9 C10 -1.6(13) . .
C7 C8 C9 C12 175.4(8) . .
C8 C9 C10 C11 1.5(12) . .
C12 C9 C10 C11 -175.6(8) . .
C9 C10 C11 N6 -0.2(14) . .
C8 C9 C12 N10 -166.9(8) . .
C10 C9 C12 N10 10.0(12) . .
C8 C9 C12 N7 7.3(12) . .
C10 C9 C12 N7 -175.8(8) . .
C20 C16 C17 C18 50(3) 3_564 .
C16 C17 C18 C19 -61(4) . .
C17 C18 C19 C20 59(4) . .
C18 C19 C20 C20 -49(4) . 3_564
C18 C19 C20 C16 173(3) . 3_564
C4 C5 N1 C1 2.3(15) . .
C4 C5 N1 Cu2 178.9(8) . 4_565
C2 C1 N1 C5 -2.6(14) . .
C2 C1 N1 Cu2 -179.1(8) . 4_565
N5 C6 N2 N3 -1.0(9) . .
C3 C6 N2 N3 -178.4(7) . .
C6 N2 N3 N4 1.0(8) . .
C6 N2 N3 Cu2 171.5(5) . .
N11 Cu2 N3 N4 28.4(6) . .
N1 Cu2 N3 N4 110.4(19) 4_666 .
N6 Cu2 N3 N4 -152.3(6) 4_566 .
N9 Cu2 N3 N4 -56.3(5) 3 .
N11 Cu2 N3 N2 -141.1(6) . .
N1 Cu2 N3 N2 -59(2) 4_666 .
N6 Cu2 N3 N2 38.2(6) 4_566 .
N9 Cu2 N3 N2 134.2(6) 3 .
N2 N3 N4 N5 -0.7(8) . .
Cu2 N3 N4 N5 -172.0(5) . .
N2 N3 N4 Cu1 174.8(5) . .
Cu2 N3 N4 Cu1 3.5(8) . .
N4 Cu1 N4 N5 69(100) 3 .
N8 Cu1 N4 N5 52.7(6) . .
N8 Cu1 N4 N5 -127.3(6) 3 .
N11 Cu1 N4 N5 146.0(6) . .
N11 Cu1 N4 N5 -34.0(6) 3 .
N4 Cu1 N4 N3 -105(100) 3 .
N8 Cu1 N4 N3 -121.8(5) . .
N8 Cu1 N4 N3 58.2(5) 3 .
N11 Cu1 N4 N3 -28.5(5) . .
N11 Cu1 N4 N3 151.5(5) 3 .
N3 N4 N5 C6 0.1(8) . .
Cu1 N4 N5 C6 -174.9(5) . .
N2 C6 N5 N4 0.6(9) . .
C3 C6 N5 N4 178.0(7) . .
C8 C7 N6 C11 0.7(13) . .
C8 C7 N6 Cu2 -171.0(7) . 4_665
C10 C11 N6 C7 -0.9(13) . .
C10 C11 N6 Cu2 170.4(7) . 4_665
N10 C12 N7 N8 -1.3(8) . .
C9 C12 N7 N8 -176.2(7) . .
C12 N7 N8 N9 1.0(8) . .
C12 N7 N8 Cu1 176.6(5) . .
N4 Cu1 N8 N7 66.8(6) . .
N4 Cu1 N8 N7 -113.2(6) 3 .
N8 Cu1 N8 N7 -120(25) 3 .
N11 Cu1 N8 N7 -15.8(6) . .
N11 Cu1 N8 N7 164.2(6) 3 .
N4 Cu1 N8 N9 -118.2(5) . .
N4 Cu1 N8 N9 61.8(5) 3 .
N8 Cu1 N8 N9 55(25) 3 .
N11 Cu1 N8 N9 159.2(5) . .
N11 Cu1 N8 N9 -20.8(5) 3 .
N7 N8 N9 N10 -0.4(8) . .
Cu1 N8 N9 N10 -176.0(4) . .
N7 N8 N9 Cu2 166.5(4) . 3
Cu1 N8 N9 Cu2 -9.2(6) . 3
N7 C12 N10 N9 1.1(8) . .
C9 C12 N10 N9 175.8(7) . .
N8 N9 N10 C12 -0.5(8) . .
Cu2 N9 N10 C12 -161.8(6) 3 .
N1 Cu2 N11 N12 -20.1(10) 4_666 .
N3 Cu2 N11 N12 153.3(10) . .
N6 Cu2 N11 N12 85(20) 4_566 .
N9 Cu2 N11 N12 -118.6(10) 3 .
N1 Cu2 N11 Cu1 145.8(3) 4_666 .
N3 Cu2 N11 Cu1 -40.9(3) . .
N6 Cu2 N11 Cu1 -109(20) 4_566 .
N9 Cu2 N11 Cu1 47.2(2) 3 .
N4 Cu1 N11 N12 -152.4(10) . .
N4 Cu1 N11 N12 27.6(10) 3 .
N8 Cu1 N11 N12 -63.1(10) . .
N8 Cu1 N11 N12 116.9(10) 3 .
N11 Cu1 N11 N12 -16(27) 3 .
N4 Cu1 N11 Cu2 42.6(3) . .
N4 Cu1 N11 Cu2 -137.4(3) 3 .
N8 Cu1 N11 Cu2 132.0(3) . .
N8 Cu1 N11 Cu2 -48.0(3) 3 .
N11 Cu1 N11 Cu2 179(21) 3 .
Cu2 N11 N12 N13 112(28) . .
Cu1 N11 N12 N13 -50(28) . .
O1 C13 N14 C14 -3.4(19) . .
O1 C13 N14 C15 -171.7(12) . .
